data_1568093
loop_
_publ_author_name
'Johnson, Alice'
'Olelewe, Chibuzor'
'Kim, Jong Hyun'
'Northcote-Smith, Joshua'
'Mertens, R. Tyler'
'Passeri, Ginevra'
'Singh, Kuldip'
'Awuah, Samuel G.'
'Suntharalingam, Kogularamanan'

_publ_section_title
;
 The anti-breast cancer stem cell properties of gold(i)-non-steroidal
 anti-inflammatory drug complexes.
;
_journal_issue 3
_journal_name_full 'Chemical science'
_journal_page_first 557
_journal_page_last 565
_journal_paper_doi 10.1039/d2sc04707a
_journal_volume 14
_journal_year 2023
_chemical_formula_moiety 'C25 H20 Au O3 P'
_chemical_formula_sum 'C25 H20 Au O3 P'
_chemical_formula_weight 596.35
_space_group_crystal_system monoclinic
_space_group_IT_number 14
_space_group_name_Hall '-P 2yn'
_space_group_name_H-M_alt 'P 1 21/n 1'
_atom_sites_solution_hydrogens geom
_audit_creation_method SHELXL-2018/3
_audit_update_record
;
2022-05-30 deposited with the CCDC.	2022-12-12 downloaded from the CCDC.
;
_cell_angle_alpha 90
_cell_angle_beta 100.052(4)
_cell_angle_gamma 90
_cell_formula_units_Z 8
_cell_length_a 13.545(3)
_cell_length_b 11.373(3)
_cell_length_c 27.757(6)
_cell_measurement_reflns_used 922
_cell_measurement_temperature 150(2)
_cell_measurement_theta_max 28.250
_cell_measurement_theta_min 2.330
_cell_volume 4210.3(17)
_computing_cell_refinement 'Bruker SMART'
_computing_data_collection 'Bruker SMART'
_computing_data_reduction 'Bruker SHELXTL'
_computing_molecular_graphics 'Bruker SHELXTL'
_computing_publication_material 'Bruker SHELXTL'
_computing_structure_refinement 'SHELXL-2018/3 (Sheldrick, 2018)'
_computing_structure_solution 'Bruker SHELXTL'
_diffrn_ambient_temperature 150(2)
_diffrn_measured_fraction_theta_full 0.999
_diffrn_measured_fraction_theta_max 0.999
_diffrn_measurement_device_type 'Bruker Apex 2000 CCD area detector'
_diffrn_measurement_method 'phi and omega scans'
_diffrn_radiation_type MoK\a
_diffrn_radiation_wavelength 0.71073
_diffrn_reflns_av_R_equivalents 0.0753
_diffrn_reflns_av_unetI/netI 0.0754
_diffrn_reflns_Laue_measured_fraction_full 0.999
_diffrn_reflns_Laue_measured_fraction_max 0.999
_diffrn_reflns_limit_h_max 16
_diffrn_reflns_limit_h_min -16
_diffrn_reflns_limit_k_max 14
_diffrn_reflns_limit_k_min -13
_diffrn_reflns_limit_l_max 34
_diffrn_reflns_limit_l_min -33
_diffrn_reflns_number 31989
_diffrn_reflns_point_group_measured_fraction_full 0.999
_diffrn_reflns_point_group_measured_fraction_max 0.999
_diffrn_reflns_theta_full 25.242
_diffrn_reflns_theta_max 26.000
_diffrn_reflns_theta_min 1.490
_exptl_absorpt_coefficient_mu 7.089
_exptl_absorpt_correction_T_max 0.831
_exptl_absorpt_correction_T_min 0.561
_exptl_absorpt_correction_type empirical
_exptl_absorpt_process_details
;
absoprtion correction based on 14135 reflections(SADABS);Rint 0.0912 before
correction and 0.0571 after.
;
_exptl_crystal_colour 'pale yellow'
_exptl_crystal_density_diffrn 1.882
_exptl_crystal_description block
_exptl_crystal_F_000 2304
_exptl_crystal_size_max 0.31
_exptl_crystal_size_mid 0.23
_exptl_crystal_size_min 0.19
_refine_diff_density_max 2.171
_refine_diff_density_min -1.228
_refine_diff_density_rms 0.170
_refine_ls_extinction_method none
_refine_ls_goodness_of_fit_ref 0.964
_refine_ls_hydrogen_treatment constr
_refine_ls_matrix_type full
_refine_ls_number_parameters 541
_refine_ls_number_reflns 8262
_refine_ls_number_restraints 0
_refine_ls_restrained_S_all 0.964
_refine_ls_R_factor_all 0.0580
_refine_ls_R_factor_gt 0.0395
_refine_ls_shift/su_max 0.002
_refine_ls_shift/su_mean 0.000
_refine_ls_structure_factor_coef Fsqd
_refine_ls_weighting_details 'w=1/[\s^2^(Fo^2^)+(0.0261P)^2^] where P=(Fo^2^+2Fc^2^)/3'
_refine_ls_weighting_scheme calc
_refine_ls_wR_factor_gt 0.0737
_refine_ls_wR_factor_ref 0.0773
_reflns_Friedel_coverage 0.000
_reflns_number_gt 6367
_reflns_number_total 8262
_reflns_threshold_expression 'I > 2\s(I)'
_cod_data_source_file d2sc04707a2.cif
_cod_data_source_block 21024
_cod_depositor_comments 'Adding full bibliography for 1568086--1568093.cif.'
_cod_original_cell_volume 4210.0(16)
_cod_original_sg_symbol_H-M 'P 21/n'
_cod_database_code 1568093
_shelx_shelxl_version_number 2018/3
_shelx_space_group_comment
; 
The symmetry employed for this shelxl refinement is uniquely defined 
by the following loop, which should always be used as a source of 
symmetry information in preference to the above space-group names. 
They are only intended as comments. 
;

loop_
_space_group_symop_operation_xyz
'x, y, z'
'-x+1/2, y+1/2, -z+1/2'
'-x, -y, -z'
'x-1/2, -y-1/2, z-1/2'

loop_
_atom_site_label
_atom_site_type_symbol
_atom_site_fract_x
_atom_site_fract_y
_atom_site_fract_z
_atom_site_U_iso_or_equiv
_atom_site_adp_type
_atom_site_occupancy
_atom_site_site_symmetry_order
_atom_site_calc_flag
_atom_site_refinement_flags_posn
_atom_site_refinement_flags_adp
_atom_site_refinement_flags_occupancy
_atom_site_disorder_assembly
_atom_site_disorder_group
Au1 Au 0.88079(2) 0.57228(2) 0.18287(2) 0.02088(8) Uani 1 1 d . . . . .
O1 O 0.9349(3) 0.4467(4) 0.13986(16) 0.0275(11) Uani 1 1 d . . . . .
O2 O 0.7810(4) 0.3768(4) 0.11694(18) 0.0330(13) Uani 1 1 d . . . . .
O3 O 0.7571(3) 0.1982(4) 0.05826(17) 0.0338(12) Uani 1 1 d . . . . .
H3 H 0.741284 0.245549 0.078872 0.051 Uiso 1 1 calc R U . . .
P1 P 0.83658(13) 0.71348(15) 0.22949(6) 0.0203(4) Uani 1 1 d . . . . .
C1 C 0.8699(6) 0.3846(6) 0.1127(3) 0.0271(17) Uani 1 1 d . . . . .
C2 C 0.9086(5) 0.3132(5) 0.0751(2) 0.0198(15) Uani 1 1 d . . . . .
C3 C 0.8498(5) 0.2223(6) 0.0507(2) 0.0231(16) Uani 1 1 d . . . . .
C4 C 0.8875(5) 0.1511(6) 0.0173(2) 0.0272(17) Uani 1 1 d . . . . .
H4 H 0.849572 0.086590 0.002184 0.033 Uiso 1 1 calc R U . . .
C5 C 0.9817(5) 0.1765(6) 0.0064(2) 0.0266(17) Uani 1 1 d . . . . .
H5 H 1.008691 0.127767 -0.015899 0.032 Uiso 1 1 calc R U . . .
C6 C 1.0364(5) 0.2711(6) 0.0274(3) 0.0280(17) Uani 1 1 d . . . . .
H6 H 1.098264 0.291053 0.017827 0.034 Uiso 1 1 calc R U . . .
C7 C 1.0015(5) 0.3355(6) 0.0618(2) 0.0248(16) Uani 1 1 d . . . . .
H7 H 1.041484 0.397828 0.077432 0.030 Uiso 1 1 calc R U . . .
C8 C 0.7014(5) 0.7278(6) 0.2226(2) 0.0219(16) Uani 1 1 d . . . . .
C9 C 0.6429(5) 0.6818(7) 0.1809(3) 0.038(2) Uani 1 1 d . . . . .
H9 H 0.673751 0.640228 0.157836 0.046 Uiso 1 1 calc R U . . .
C10 C 0.5399(6) 0.6959(8) 0.1728(3) 0.049(2) Uani 1 1 d . . . . .
H10 H 0.500386 0.666029 0.143700 0.058 Uiso 1 1 calc R U . . .
C11 C 0.4948(5) 0.7530(7) 0.2066(3) 0.0344(19) Uani 1 1 d . . . . .
H11 H 0.423940 0.761947 0.201136 0.041 Uiso 1 1 calc R U . . .
C12 C 0.5519(5) 0.7975(6) 0.2484(3) 0.0273(17) Uani 1 1 d . . . . .
H12 H 0.520364 0.837027 0.271825 0.033 Uiso 1 1 calc R U . . .
C13 C 0.6550(5) 0.7849(5) 0.2567(2) 0.0201(15) Uani 1 1 d . . . . .
H13 H 0.694038 0.815332 0.285782 0.024 Uiso 1 1 calc R U . . .
C14 C 0.8834(4) 0.6930(6) 0.2940(2) 0.0200(15) Uani 1 1 d . . . . .
C15 C 0.9012(5) 0.5789(6) 0.3105(3) 0.0285(17) Uani 1 1 d . . . . .
H15 H 0.891137 0.515710 0.287788 0.034 Uiso 1 1 calc R U . . .
C16 C 0.9333(6) 0.5553(7) 0.3596(3) 0.0368(19) Uani 1 1 d . . . . .
H16 H 0.944806 0.476661 0.370671 0.044 Uiso 1 1 calc R U . . .
C17 C 0.9483(5) 0.6473(7) 0.3921(3) 0.0346(19) Uani 1 1 d . . . . .
H17 H 0.971584 0.631966 0.425846 0.042 Uiso 1 1 calc R U . . .
C18 C 0.9301(5) 0.7607(7) 0.3766(3) 0.0314(19) Uani 1 1 d . . . . .
H18 H 0.939657 0.823487 0.399502 0.038 Uiso 1 1 calc R U . . .
C19 C 0.8977(5) 0.7839(6) 0.3274(2) 0.0270(17) Uani 1 1 d . . . . .
H19 H 0.885245 0.862700 0.316662 0.032 Uiso 1 1 calc R U . . .
C20 C 0.8808(5) 0.8545(6) 0.2120(2) 0.0231(16) Uani 1 1 d . . . . .
C21 C 0.9786(5) 0.8906(6) 0.2310(3) 0.0301(18) Uani 1 1 d . . . . .
H21 H 1.019924 0.844706 0.255075 0.036 Uiso 1 1 calc R U . . .
C22 C 1.0146(6) 0.9947(7) 0.2141(3) 0.042(2) Uani 1 1 d . . . . .
H22 H 1.080900 1.020061 0.226741 0.050 Uiso 1 1 calc R U . . .
C23 C 0.9555(7) 1.0601(7) 0.1796(3) 0.046(2) Uani 1 1 d . . . . .
H23 H 0.981001 1.130751 0.168177 0.055 Uiso 1 1 calc R U . . .
C24 C 0.8598(7) 1.0258(7) 0.1610(3) 0.044(2) Uani 1 1 d . . . . .
H24 H 0.818925 1.072723 0.137131 0.053 Uiso 1 1 calc R U . . .
C25 C 0.8223(6) 0.9214(7) 0.1773(3) 0.039(2) Uani 1 1 d . . . . .
H25 H 0.755996 0.896804 0.164198 0.046 Uiso 1 1 calc R U . . .
Au1A Au 0.97639(2) 0.69547(2) 0.10230(2) 0.02043(8) Uani 1 1 d . . . . .
O1A O 0.8260(3) 0.6717(4) 0.07682(16) 0.0237(11) Uani 1 1 d . . . . .
O2A O 0.8052(3) 0.8595(4) 0.05440(19) 0.0339(13) Uani 1 1 d . . . . .
O3A O 0.6260(4) 0.9379(4) 0.02531(18) 0.0386(13) Uani 1 1 d . . . . .
H3A H 0.688800 0.940432 0.032879 0.058 Uiso 1 1 calc R U . . .
P1A P 1.13911(12) 0.70885(15) 0.12931(6) 0.0181(4) Uani 1 1 d . . . . .
C1A C 0.7719(5) 0.7605(6) 0.0602(2) 0.0226(16) Uani 1 1 d . . . . .
C2A C 0.6622(5) 0.7375(6) 0.0489(2) 0.0168(15) Uani 1 1 d . . . . .
C3A C 0.5941(5) 0.8281(6) 0.0319(2) 0.0268(17) Uani 1 1 d . . . . .
C4A C 0.4914(5) 0.8029(7) 0.0212(2) 0.0304(18) Uani 1 1 d . . . . .
H4A H 0.445071 0.863603 0.009828 0.037 Uiso 1 1 calc R U . . .
C5A C 0.4577(5) 0.6930(7) 0.0271(3) 0.0327(19) Uani 1 1 d . . . . .
H5A H 0.387897 0.677348 0.018937 0.039 Uiso 1 1 calc R U . . .
C6A C 0.5227(5) 0.6023(6) 0.0448(3) 0.0280(17) Uani 1 1 d . . . . .
H6A H 0.497843 0.525699 0.049227 0.034 Uiso 1 1 calc R U . . .
C7A C 0.6232(5) 0.6257(6) 0.0556(2) 0.0249(16) Uani 1 1 d . . . . .
H7A H 0.667916 0.564220 0.068076 0.030 Uiso 1 1 calc R U . . .
C8A C 1.1912(5) 0.8450(6) 0.1115(2) 0.0195(15) Uani 1 1 d . . . . .
C9A C 1.1308(5) 0.9454(6) 0.1089(2) 0.0260(17) Uani 1 1 d . . . . .
H9A H 1.065394 0.940312 0.116762 0.031 Uiso 1 1 calc R U . . .
C10A C 1.1656(6) 1.0508(6) 0.0950(3) 0.0340(19) Uani 1 1 d . . . . .
H10A H 1.125166 1.119382 0.093838 0.041 Uiso 1 1 calc R U . . .
C11A C 1.2597(7) 1.0566(7) 0.0827(3) 0.044(2) Uani 1 1 d . . . . .
H11A H 1.283649 1.129442 0.072580 0.053 Uiso 1 1 calc R U . . .
C12A C 1.3192(6) 0.9583(7) 0.0849(3) 0.039(2) Uani 1 1 d . . . . .
H12A H 1.383994 0.963825 0.076407 0.047 Uiso 1 1 calc R U . . .
C13A C 1.2860(5) 0.8522(6) 0.0994(2) 0.0245(16) Uani 1 1 d . . . . .
H13A H 1.327563 0.784477 0.101100 0.029 Uiso 1 1 calc R U . . .
C14A C 1.2098(5) 0.5928(5) 0.1066(2) 0.0183(15) Uani 1 1 d . . . . .
C15A C 1.1879(5) 0.5658(6) 0.0570(2) 0.0242(16) Uani 1 1 d . . . . .
H15A H 1.135840 0.607259 0.036526 0.029 Uiso 1 1 calc R U . . .
C16A C 1.2401(5) 0.4806(6) 0.0371(3) 0.0274(17) Uani 1 1 d . . . . .
H16A H 1.225465 0.464739 0.002946 0.033 Uiso 1 1 calc R U . . .
C17A C 1.3133(5) 0.4186(6) 0.0667(3) 0.0268(17) Uani 1 1 d . . . . .
H17A H 1.348132 0.357595 0.053291 0.032 Uiso 1 1 calc R U . . .
C18A C 1.3367(5) 0.4441(6) 0.1157(3) 0.0300(18) Uani 1 1 d . . . . .
H18A H 1.389037 0.402286 0.135829 0.036 Uiso 1 1 calc R U . . .
C19A C 1.2846(5) 0.5304(6) 0.1361(2) 0.0239(16) Uani 1 1 d . . . . .
H19A H 1.300292 0.546623 0.170122 0.029 Uiso 1 1 calc R U . . .
C20A C 1.1712(5) 0.7032(6) 0.1956(2) 0.0199(15) Uani 1 1 d . . . . .
C21A C 1.2260(5) 0.7914(6) 0.2218(2) 0.0253(16) Uani 1 1 d . . . . .
H21A H 1.250016 0.855475 0.205159 0.030 Uiso 1 1 calc R U . . .
C22A C 1.2462(6) 0.7864(7) 0.2728(3) 0.037(2) Uani 1 1 d . . . . .
H22A H 1.285317 0.846258 0.290828 0.045 Uiso 1 1 calc R U . . .
C23A C 1.2100(6) 0.6957(8) 0.2968(3) 0.043(2) Uani 1 1 d . . . . .
H23A H 1.222853 0.693381 0.331552 0.052 Uiso 1 1 calc R U . . .
C24A C 1.1548(6) 0.6074(7) 0.2707(3) 0.036(2) Uani 1 1 d . . . . .
H24A H 1.129970 0.544142 0.287490 0.043 Uiso 1 1 calc R U . . .
C25A C 1.1358(5) 0.6112(6) 0.2204(3) 0.0269(17) Uani 1 1 d . . . . .
H25A H 1.097957 0.550075 0.202498 0.032 Uiso 1 1 calc R U . . .

loop_
_atom_site_aniso_label
_atom_site_aniso_U_11
_atom_site_aniso_U_22
_atom_site_aniso_U_33
_atom_site_aniso_U_23
_atom_site_aniso_U_13
_atom_site_aniso_U_12
Au1 0.02625(16) 0.01904(15) 0.01781(14) -0.00245(12) 0.00517(11) 0.00041(12)
O1 0.031(3) 0.024(3) 0.026(3) -0.011(2) 0.002(2) -0.002(2)
O2 0.031(3) 0.036(3) 0.037(3) -0.006(2) 0.019(3) -0.003(2)
O3 0.027(3) 0.039(3) 0.034(3) -0.002(2) 0.004(2) -0.009(2)
P1 0.0212(10) 0.0209(10) 0.0186(9) -0.0022(8) 0.0028(8) 0.0017(8)
C1 0.038(5) 0.015(4) 0.030(4) 0.008(3) 0.011(4) 0.003(3)
C2 0.026(4) 0.015(4) 0.019(4) 0.000(3) 0.003(3) 0.000(3)
C3 0.025(4) 0.023(4) 0.021(4) 0.009(3) 0.002(3) 0.002(3)
C4 0.035(5) 0.020(4) 0.023(4) -0.002(3) -0.005(3) -0.002(3)
C5 0.028(4) 0.026(4) 0.025(4) 0.000(3) 0.004(3) 0.006(3)
C6 0.026(4) 0.030(4) 0.029(4) 0.002(3) 0.008(3) -0.003(3)
C7 0.022(4) 0.028(4) 0.023(4) -0.006(3) 0.000(3) -0.008(3)
C8 0.023(4) 0.027(4) 0.016(4) 0.000(3) 0.003(3) 0.002(3)
C9 0.027(4) 0.065(6) 0.021(4) -0.015(4) 0.000(3) 0.006(4)
C10 0.030(5) 0.080(7) 0.032(5) -0.017(5) -0.007(4) 0.001(5)
C11 0.016(4) 0.055(5) 0.029(5) 0.004(4) -0.006(3) 0.003(4)
C12 0.032(4) 0.026(4) 0.027(4) 0.003(3) 0.014(3) 0.004(3)
C13 0.022(4) 0.012(4) 0.026(4) -0.003(3) 0.003(3) 0.000(3)
C14 0.011(3) 0.027(4) 0.022(4) -0.007(3) 0.003(3) 0.002(3)
C15 0.028(4) 0.032(4) 0.025(4) -0.005(3) 0.002(3) -0.005(3)
C16 0.045(5) 0.039(5) 0.024(4) 0.000(4) -0.001(4) -0.002(4)
C17 0.027(5) 0.055(6) 0.019(4) -0.001(4) -0.002(3) 0.001(4)
C18 0.015(4) 0.050(5) 0.028(4) -0.019(4) 0.001(3) -0.006(4)
C19 0.018(4) 0.038(5) 0.025(4) -0.010(3) 0.004(3) -0.005(3)
C20 0.026(4) 0.017(4) 0.028(4) -0.003(3) 0.007(3) 0.005(3)
C21 0.032(5) 0.024(4) 0.035(5) -0.002(3) 0.007(4) -0.001(3)
C22 0.043(5) 0.026(5) 0.058(6) -0.010(4) 0.014(4) -0.006(4)
C23 0.076(7) 0.020(4) 0.050(6) 0.003(4) 0.034(5) 0.005(5)
C24 0.060(6) 0.030(5) 0.042(5) 0.013(4) 0.014(5) 0.009(4)
C25 0.037(5) 0.043(5) 0.039(5) 0.006(4) 0.014(4) 0.002(4)
Au1A 0.01271(14) 0.02528(16) 0.02214(15) 0.00216(12) -0.00017(10) -0.00059(12)
O1A 0.015(2) 0.029(3) 0.027(3) -0.001(2) 0.000(2) 0.003(2)
O2A 0.021(3) 0.029(3) 0.051(4) 0.008(3) 0.005(2) -0.006(2)
O3A 0.033(3) 0.034(3) 0.050(4) 0.019(3) 0.011(3) 0.005(3)
P1A 0.0128(9) 0.0208(10) 0.0202(9) 0.0002(8) 0.0016(7) -0.0006(7)
C1A 0.017(4) 0.034(4) 0.019(4) -0.005(3) 0.009(3) -0.001(3)
C2A 0.012(3) 0.030(4) 0.006(3) 0.000(3) -0.003(3) 0.003(3)
C3A 0.031(4) 0.036(5) 0.014(4) 0.002(3) 0.008(3) 0.004(4)
C4A 0.021(4) 0.047(5) 0.023(4) 0.005(4) 0.002(3) 0.019(4)
C5A 0.015(4) 0.055(6) 0.027(4) -0.006(4) -0.001(3) -0.004(4)
C6A 0.019(4) 0.034(5) 0.031(4) -0.005(3) 0.004(3) -0.003(3)
C7A 0.020(4) 0.032(4) 0.022(4) -0.005(3) 0.003(3) 0.002(3)
C8A 0.022(4) 0.022(4) 0.011(3) -0.001(3) -0.004(3) -0.001(3)
C9A 0.035(4) 0.025(4) 0.015(4) -0.003(3) -0.006(3) 0.004(3)
C10A 0.055(6) 0.020(4) 0.024(4) -0.001(3) 0.000(4) 0.004(4)
C11A 0.081(7) 0.026(5) 0.024(4) 0.001(4) 0.004(4) -0.024(5)
C12A 0.043(5) 0.041(5) 0.033(5) -0.004(4) 0.006(4) -0.019(4)
C13A 0.020(4) 0.029(4) 0.024(4) -0.007(3) 0.001(3) -0.004(3)
C14A 0.009(3) 0.015(4) 0.031(4) -0.002(3) 0.006(3) -0.003(3)
C15A 0.020(4) 0.029(4) 0.023(4) 0.004(3) 0.004(3) -0.004(3)
C16A 0.029(4) 0.030(4) 0.025(4) -0.006(3) 0.011(3) -0.011(3)
C17A 0.028(4) 0.020(4) 0.037(5) -0.004(3) 0.017(4) 0.000(3)
C18A 0.028(4) 0.024(4) 0.039(5) 0.003(3) 0.007(3) 0.010(3)
C19A 0.023(4) 0.028(4) 0.021(4) 0.001(3) 0.002(3) 0.003(3)
C20A 0.012(3) 0.026(4) 0.022(4) 0.004(3) 0.004(3) 0.008(3)
C21A 0.023(4) 0.032(4) 0.020(4) -0.002(3) 0.002(3) 0.000(3)
C22A 0.040(5) 0.041(5) 0.029(5) -0.005(4) -0.001(4) 0.014(4)
C23A 0.053(6) 0.058(6) 0.017(4) 0.006(4) 0.005(4) 0.021(5)
C24A 0.033(5) 0.045(5) 0.036(5) 0.023(4) 0.021(4) 0.016(4)
C25A 0.026(4) 0.029(4) 0.027(4) 0.007(3) 0.008(3) 0.010(3)

loop_
_atom_type_symbol
_atom_type_description
_atom_type_scat_dispersion_real
_atom_type_scat_dispersion_imag
_atom_type_scat_source
C C 0.0033 0.0016 'International Tables Vol C Tables 4.2.6.8 and 6.1.1.4'
H H 0.0000 0.0000 'International Tables Vol C Tables 4.2.6.8 and 6.1.1.4'
O O 0.0106 0.0060 'International Tables Vol C Tables 4.2.6.8 and 6.1.1.4'
P P 0.1023 0.0942 'International Tables Vol C Tables 4.2.6.8 and 6.1.1.4'
Au Au -2.0133 8.8022 'International Tables Vol C Tables 4.2.6.8 and 6.1.1.4'

loop_
_geom_angle_atom_site_label_1
_geom_angle_atom_site_label_2
_geom_angle_atom_site_label_3
_geom_angle
_geom_angle_site_symmetry_1
_geom_angle_site_symmetry_3
_geom_angle_publ_flag
O1 Au1 P1 174.87(14) . . ?
C1 O1 Au1 116.5(4) . . ?
C3 O3 H3 109.5 . . ?
C14 P1 C20 107.7(3) . . ?
C14 P1 C8 106.8(3) . . ?
C20 P1 C8 105.5(3) . . ?
C14 P1 Au1 113.7(2) . . ?
C20 P1 Au1 110.6(2) . . ?
C8 P1 Au1 112.0(2) . . ?
O2 C1 O1 124.8(7) . . ?
O2 C1 C2 119.8(7) . . ?
O1 C1 C2 115.3(6) . . ?
C7 C2 C3 117.9(6) . . ?
C7 C2 C1 122.1(6) . . ?
C3 C2 C1 120.0(6) . . ?
O3 C3 C4 116.6(6) . . ?
O3 C3 C2 123.0(6) . . ?
C4 C3 C2 120.4(6) . . ?
C5 C4 C3 118.7(6) . . ?
C5 C4 H4 120.7 . . ?
C3 C4 H4 120.7 . . ?
C6 C5 C4 121.0(7) . . ?
C6 C5 H5 119.5 . . ?
C4 C5 H5 119.5 . . ?
C7 C6 C5 119.6(7) . . ?
C7 C6 H6 120.2 . . ?
C5 C6 H6 120.2 . . ?
C6 C7 C2 122.1(6) . . ?
C6 C7 H7 119.0 . . ?
C2 C7 H7 119.0 . . ?
C9 C8 C13 119.0(6) . . ?
C9 C8 P1 118.3(5) . . ?
C13 C8 P1 122.7(5) . . ?
C10 C9 C8 120.4(7) . . ?
C10 C9 H9 119.8 . . ?
C8 C9 H9 119.8 . . ?
C11 C10 C9 120.0(7) . . ?
C11 C10 H10 120.0 . . ?
C9 C10 H10 120.0 . . ?
C10 C11 C12 120.0(7) . . ?
C10 C11 H11 120.0 . . ?
C12 C11 H11 120.0 . . ?
C11 C12 C13 120.3(7) . . ?
C11 C12 H12 119.8 . . ?
C13 C12 H12 119.8 . . ?
C12 C13 C8 120.1(6) . . ?
C12 C13 H13 120.0 . . ?
C8 C13 H13 120.0 . . ?
C19 C14 C15 118.9(6) . . ?
C19 C14 P1 123.6(5) . . ?
C15 C14 P1 117.4(5) . . ?
C16 C15 C14 121.0(7) . . ?
C16 C15 H15 119.5 . . ?
C14 C15 H15 119.5 . . ?
C17 C16 C15 119.1(7) . . ?
C17 C16 H16 120.5 . . ?
C15 C16 H16 120.5 . . ?
C18 C17 C16 120.8(7) . . ?
C18 C17 H17 119.6 . . ?
C16 C17 H17 119.6 . . ?
C17 C18 C19 120.0(7) . . ?
C17 C18 H18 120.0 . . ?
C19 C18 H18 120.0 . . ?
C14 C19 C18 120.2(7) . . ?
C14 C19 H19 119.9 . . ?
C18 C19 H19 119.9 . . ?
C25 C20 C21 119.7(7) . . ?
C25 C20 P1 120.3(6) . . ?
C21 C20 P1 119.7(5) . . ?
C22 C21 C20 119.2(7) . . ?
C22 C21 H21 120.4 . . ?
C20 C21 H21 120.4 . . ?
C23 C22 C21 120.3(8) . . ?
C23 C22 H22 119.8 . . ?
C21 C22 H22 119.8 . . ?
C22 C23 C24 120.9(8) . . ?
C22 C23 H23 119.6 . . ?
C24 C23 H23 119.6 . . ?
C23 C24 C25 119.7(8) . . ?
C23 C24 H24 120.1 . . ?
C25 C24 H24 120.1 . . ?
C20 C25 C24 120.1(8) . . ?
C20 C25 H25 119.9 . . ?
C24 C25 H25 119.9 . . ?
O1A Au1A P1A 176.37(13) . . ?
C1A O1A Au1A 119.2(4) . . ?
C3A O3A H3A 109.5 . . ?
C8A P1A C14A 105.9(3) . . ?
C8A P1A C20A 105.8(3) . . ?
C14A P1A C20A 106.2(3) . . ?
C8A P1A Au1A 112.4(2) . . ?
C14A P1A Au1A 113.0(2) . . ?
C20A P1A Au1A 113.0(2) . . ?
O2A C1A O1A 124.5(6) . . ?
O2A C1A C2A 120.5(6) . . ?
O1A C1A C2A 115.0(6) . . ?
C7A C2A C3A 117.9(6) . . ?
C7A C2A C1A 121.1(6) . . ?
C3A C2A C1A 120.9(6) . . ?
O3A C3A C4A 119.5(6) . . ?
O3A C3A C2A 121.2(6) . . ?
C4A C3A C2A 119.3(7) . . ?
C5A C4A C3A 120.6(7) . . ?
C5A C4A H4A 119.7 . . ?
C3A C4A H4A 119.7 . . ?
C4A C5A C6A 121.6(7) . . ?
C4A C5A H5A 119.2 . . ?
C6A C5A H5A 119.2 . . ?
C7A C6A C5A 118.6(7) . . ?
C7A C6A H6A 120.7 . . ?
C5A C6A H6A 120.7 . . ?
C6A C7A C2A 122.0(7) . . ?
C6A C7A H7A 119.0 . . ?
C2A C7A H7A 119.0 . . ?
C13A C8A C9A 119.9(6) . . ?
C13A C8A P1A 122.7(5) . . ?
C9A C8A P1A 117.4(5) . . ?
C10A C9A C8A 120.1(7) . . ?
C10A C9A H9A 119.9 . . ?
C8A C9A H9A 119.9 . . ?
C9A C10A C11A 119.4(7) . . ?
C9A C10A H10A 120.3 . . ?
C11A C10A H10A 120.3 . . ?
C12A C11A C10A 120.7(7) . . ?
C12A C11A H11A 119.6 . . ?
C10A C11A H11A 119.6 . . ?
C13A C12A C11A 120.6(8) . . ?
C13A C12A H12A 119.7 . . ?
C11A C12A H12A 119.7 . . ?
C12A C13A C8A 119.2(7) . . ?
C12A C13A H13A 120.4 . . ?
C8A C13A H13A 120.4 . . ?
C19A C14A C15A 118.6(6) . . ?
C19A C14A P1A 123.2(5) . . ?
C15A C14A P1A 118.1(5) . . ?
C16A C15A C14A 121.3(7) . . ?
C16A C15A H15A 119.3 . . ?
C14A C15A H15A 119.3 . . ?
C17A C16A C15A 119.5(7) . . ?
C17A C16A H16A 120.3 . . ?
C15A C16A H16A 120.3 . . ?
C16A C17A C18A 120.3(6) . . ?
C16A C17A H17A 119.9 . . ?
C18A C17A H17A 119.9 . . ?
C17A C18A C19A 120.6(7) . . ?
C17A C18A H18A 119.7 . . ?
C19A C18A H18A 119.7 . . ?
C14A C19A C18A 119.7(6) . . ?
C14A C19A H19A 120.1 . . ?
C18A C19A H19A 120.1 . . ?
C21A C20A C25A 119.3(6) . . ?
C21A C20A P1A 121.4(5) . . ?
C25A C20A P1A 119.2(5) . . ?
C20A C21A C22A 119.9(7) . . ?
C20A C21A H21A 120.0 . . ?
C22A C21A H21A 120.0 . . ?
C23A C22A C21A 120.2(8) . . ?
C23A C22A H22A 119.9 . . ?
C21A C22A H22A 119.9 . . ?
C22A C23A C24A 120.1(7) . . ?
C22A C23A H23A 119.9 . . ?
C24A C23A H23A 119.9 . . ?
C25A C24A C23A 119.9(7) . . ?
C25A C24A H24A 120.0 . . ?
C23A C24A H24A 120.0 . . ?
C24A C25A C20A 120.5(7) . . ?
C24A C25A H25A 119.7 . . ?
C20A C25A H25A 119.7 . . ?

loop_
_geom_bond_atom_site_label_1
_geom_bond_atom_site_label_2
_geom_bond_distance
_geom_bond_site_symmetry_2
_geom_bond_publ_flag
Au1 O1 2.075(4) . ?
Au1 P1 2.2095(17) . ?
O1 C1 1.270(8) . ?
O2 C1 1.233(8) . ?
O3 C3 1.337(8) . ?
O3 H3 0.8400 . ?
P1 C14 1.806(7) . ?
P1 C20 1.808(7) . ?
P1 C8 1.814(7) . ?
C1 C2 1.488(9) . ?
C2 C7 1.394(8) . ?
C2 C3 1.404(9) . ?
C3 C4 1.394(9) . ?
C4 C5 1.392(9) . ?
C4 H4 0.9500 . ?
C5 C6 1.377(9) . ?
C5 H5 0.9500 . ?
C6 C7 1.352(9) . ?
C6 H6 0.9500 . ?
C7 H7 0.9500 . ?
C8 C9 1.385(9) . ?
C8 C13 1.385(8) . ?
C9 C10 1.384(10) . ?
C9 H9 0.9500 . ?
C10 C11 1.370(10) . ?
C10 H10 0.9500 . ?
C11 C12 1.374(9) . ?
C11 H11 0.9500 . ?
C12 C13 1.383(9) . ?
C12 H12 0.9500 . ?
C13 H13 0.9500 . ?
C14 C19 1.381(9) . ?
C14 C15 1.384(9) . ?
C15 C16 1.382(9) . ?
C15 H15 0.9500 . ?
C16 C17 1.373(10) . ?
C16 H16 0.9500 . ?
C17 C18 1.370(10) . ?
C17 H17 0.9500 . ?
C18 C19 1.383(9) . ?
C18 H18 0.9500 . ?
C19 H19 0.9500 . ?
C20 C25 1.367(9) . ?
C20 C21 1.399(9) . ?
C21 C22 1.392(10) . ?
C21 H21 0.9500 . ?
C22 C23 1.359(11) . ?
C22 H22 0.9500 . ?
C23 C24 1.365(11) . ?
C23 H23 0.9500 . ?
C24 C25 1.398(10) . ?
C24 H24 0.9500 . ?
C25 H25 0.9500 . ?
Au1A O1A 2.055(4) . ?
Au1A P1A 2.2059(17) . ?
O1A C1A 1.285(8) . ?
O2A C1A 1.234(8) . ?
O3A C3A 1.345(8) . ?
O3A H3A 0.8400 . ?
P1A C8A 1.806(7) . ?
P1A C14A 1.807(6) . ?
P1A C20A 1.816(7) . ?
C1A C2A 1.488(9) . ?
C2A C7A 1.402(9) . ?
C2A C3A 1.408(9) . ?
C3A C4A 1.400(9) . ?
C4A C5A 1.350(10) . ?
C4A H4A 0.9500 . ?
C5A C6A 1.388(10) . ?
C5A H5A 0.9500 . ?
C6A C7A 1.368(9) . ?
C6A H6A 0.9500 . ?
C7A H7A 0.9500 . ?
C8A C13A 1.385(9) . ?
C8A C9A 1.400(9) . ?
C9A C10A 1.368(9) . ?
C9A H9A 0.9500 . ?
C10A C11A 1.377(11) . ?
C10A H10A 0.9500 . ?
C11A C12A 1.374(11) . ?
C11A H11A 0.9500 . ?
C12A C13A 1.372(9) . ?
C12A H12A 0.9500 . ?
C13A H13A 0.9500 . ?
C14A C19A 1.381(8) . ?
C14A C15A 1.393(9) . ?
C15A C16A 1.372(9) . ?
C15A H15A 0.9500 . ?
C16A C17A 1.369(9) . ?
C16A H16A 0.9500 . ?
C17A C18A 1.373(9) . ?
C17A H17A 0.9500 . ?
C18A C19A 1.385(9) . ?
C18A H18A 0.9500 . ?
C19A H19A 0.9500 . ?
C20A C21A 1.377(9) . ?
C20A C25A 1.384(9) . ?
C21A C22A 1.395(10) . ?
C21A H21A 0.9500 . ?
C22A C23A 1.365(10) . ?
C22A H22A 0.9500 . ?
C23A C24A 1.379(11) . ?
C23A H23A 0.9500 . ?
C24A C25A 1.377(10) . ?
C24A H24A 0.9500 . ?
C25A H25A 0.9500 . ?

loop_
_geom_hbond_atom_site_label_D
_geom_hbond_atom_site_label_H
_geom_hbond_atom_site_label_A
_geom_hbond_distance_DH
_geom_hbond_distance_HA
_geom_hbond_distance_DA
_geom_hbond_angle_DHA
_geom_hbond_site_symmetry_A
_geom_hbond_publ_flag
O3 H3 O2 0.84 1.85 2.588(7) 145.2 . yes
O3A H3A O2A 0.84 1.83 2.580(7) 147.1 . yes

loop_
_geom_torsion_atom_site_label_1
_geom_torsion_atom_site_label_2
_geom_torsion_atom_site_label_3
_geom_torsion_atom_site_label_4
_geom_torsion
_geom_torsion_site_symmetry_1
_geom_torsion_site_symmetry_2
_geom_torsion_site_symmetry_3
_geom_torsion_site_symmetry_4
_geom_torsion_publ_flag
Au1 O1 C1 O2 -15.2(9) . . . . ?
Au1 O1 C1 C2 167.9(4) . . . . ?
O2 C1 C2 C7 166.6(6) . . . . ?
O1 C1 C2 C7 -16.3(9) . . . . ?
O2 C1 C2 C3 -11.5(10) . . . . ?
O1 C1 C2 C3 165.6(6) . . . . ?
C7 C2 C3 O3 -175.6(6) . . . . ?
C1 C2 C3 O3 2.5(10) . . . . ?
C7 C2 C3 C4 5.1(10) . . . . ?
C1 C2 C3 C4 -176.7(6) . . . . ?
O3 C3 C4 C5 176.8(6) . . . . ?
C2 C3 C4 C5 -3.8(10) . . . . ?
C3 C4 C5 C6 -1.2(10) . . . . ?
C4 C5 C6 C7 4.8(10) . . . . ?
C5 C6 C7 C2 -3.5(11) . . . . ?
C3 C2 C7 C6 -1.4(10) . . . . ?
C1 C2 C7 C6 -179.5(6) . . . . ?
C14 P1 C8 C9 -145.2(6) . . . . ?
C20 P1 C8 C9 100.4(6) . . . . ?
Au1 P1 C8 C9 -20.0(6) . . . . ?
C14 P1 C8 C13 36.2(6) . . . . ?
C20 P1 C8 C13 -78.2(6) . . . . ?
Au1 P1 C8 C13 161.4(5) . . . . ?
C13 C8 C9 C10 2.1(11) . . . . ?
P1 C8 C9 C10 -176.6(6) . . . . ?
C8 C9 C10 C11 -1.7(13) . . . . ?
C9 C10 C11 C12 0.7(13) . . . . ?
C10 C11 C12 C13 0.0(11) . . . . ?
C11 C12 C13 C8 0.4(10) . . . . ?
C9 C8 C13 C12 -1.4(10) . . . . ?
P1 C8 C13 C12 177.2(5) . . . . ?
C20 P1 C14 C19 32.8(6) . . . . ?
C8 P1 C14 C19 -80.1(6) . . . . ?
Au1 P1 C14 C19 155.7(5) . . . . ?
C20 P1 C14 C15 -150.3(5) . . . . ?
C8 P1 C14 C15 96.7(5) . . . . ?
Au1 P1 C14 C15 -27.4(6) . . . . ?
C19 C14 C15 C16 -0.4(10) . . . . ?
P1 C14 C15 C16 -177.4(5) . . . . ?
C14 C15 C16 C17 -0.5(11) . . . . ?
C15 C16 C17 C18 1.2(11) . . . . ?
C16 C17 C18 C19 -1.1(11) . . . . ?
C15 C14 C19 C18 0.6(10) . . . . ?
P1 C14 C19 C18 177.4(5) . . . . ?
C17 C18 C19 C14 0.2(10) . . . . ?
C14 P1 C20 C25 -145.4(6) . . . . ?
C8 P1 C20 C25 -31.6(7) . . . . ?
Au1 P1 C20 C25 89.8(6) . . . . ?
C14 P1 C20 C21 40.3(6) . . . . ?
C8 P1 C20 C21 154.1(5) . . . . ?
Au1 P1 C20 C21 -84.6(6) . . . . ?
C25 C20 C21 C22 0.2(10) . . . . ?
P1 C20 C21 C22 174.5(5) . . . . ?
C20 C21 C22 C23 -0.1(11) . . . . ?
C21 C22 C23 C24 0.4(12) . . . . ?
C22 C23 C24 C25 -0.6(12) . . . . ?
C21 C20 C25 C24 -0.5(11) . . . . ?
P1 C20 C25 C24 -174.8(6) . . . . ?
C23 C24 C25 C20 0.7(12) . . . . ?
Au1A O1A C1A O2A 6.5(9) . . . . ?
Au1A O1A C1A C2A -172.1(4) . . . . ?
O2A C1A C2A C7A -179.7(6) . . . . ?
O1A C1A C2A C7A -0.9(9) . . . . ?
O2A C1A C2A C3A -0.6(9) . . . . ?
O1A C1A C2A C3A 178.2(6) . . . . ?
C7A C2A C3A O3A 179.0(6) . . . . ?
C1A C2A C3A O3A -0.2(9) . . . . ?
C7A C2A C3A C4A -1.4(9) . . . . ?
C1A C2A C3A C4A 179.5(6) . . . . ?
O3A C3A C4A C5A 179.4(6) . . . . ?
C2A C3A C4A C5A -0.3(10) . . . . ?
C3A C4A C5A C6A 1.5(11) . . . . ?
C4A C5A C6A C7A -1.0(11) . . . . ?
C5A C6A C7A C2A -0.7(10) . . . . ?
C3A C2A C7A C6A 1.9(9) . . . . ?
C1A C2A C7A C6A -179.0(6) . . . . ?
C14A P1A C8A C13A -20.2(6) . . . . ?
C20A P1A C8A C13A 92.3(6) . . . . ?
Au1A P1A C8A C13A -144.0(5) . . . . ?
C14A P1A C8A C9A 158.1(5) . . . . ?
C20A P1A C8A C9A -89.4(5) . . . . ?
Au1A P1A C8A C9A 34.3(5) . . . . ?
C13A C8A C9A C10A -0.8(10) . . . . ?
P1A C8A C9A C10A -179.2(5) . . . . ?
C8A C9A C10A C11A 1.3(10) . . . . ?
C9A C10A C11A C12A -0.9(11) . . . . ?
C10A C11A C12A C13A 0.1(11) . . . . ?
C11A C12A C13A C8A 0.4(11) . . . . ?
C9A C8A C13A C12A 0.0(10) . . . . ?
P1A C8A C13A C12A 178.2(5) . . . . ?
C8A P1A C14A C19A 102.2(6) . . . . ?
C20A P1A C14A C19A -9.9(6) . . . . ?
Au1A P1A C14A C19A -134.3(5) . . . . ?
C8A P1A C14A C15A -77.4(5) . . . . ?
C20A P1A C14A C15A 170.5(5) . . . . ?
Au1A P1A C14A C15A 46.1(5) . . . . ?
C19A C14A C15A C16A -1.1(9) . . . . ?
P1A C14A C15A C16A 178.5(5) . . . . ?
C14A C15A C16A C17A 1.7(10) . . . . ?
C15A C16A C17A C18A -2.2(10) . . . . ?
C16A C17A C18A C19A 1.9(11) . . . . ?
C15A C14A C19A C18A 0.8(10) . . . . ?
P1A C14A C19A C18A -178.8(5) . . . . ?
C17A C18A C19A C14A -1.2(10) . . . . ?
C8A P1A C20A C21A -0.7(6) . . . . ?
C14A P1A C20A C21A 111.5(5) . . . . ?
Au1A P1A C20A C21A -124.1(5) . . . . ?
C8A P1A C20A C25A 176.1(5) . . . . ?
C14A P1A C20A C25A -71.6(6) . . . . ?
Au1A P1A C20A C25A 52.7(5) . . . . ?
C25A C20A C21A C22A 0.8(10) . . . . ?
P1A C20A C21A C22A 177.6(5) . . . . ?
C20A C21A C22A C23A -1.4(11) . . . . ?
C21A C22A C23A C24A 1.2(11) . . . . ?
C22A C23A C24A C25A -0.4(11) . . . . ?
C23A C24A C25A C20A -0.3(10) . . . . ?
C21A C20A C25A C24A 0.0(10) . . . . ?
P1A C20A C25A C24A -176.9(5) . . . . ?
